data_7018867
loop_
_publ_author_name
'Park, Hee-Jun'
'Chung, Young Keun'

_publ_section_title
;
 Ru(ii) complexes with N-heterocyclic carbene ligands or terpyridine
 analogues: synthesis, characterization, and electrochemical and
 proton-dependent spectrometric properties.
;
_journal_issue 18
_journal_name_full 'Dalton transactions (Cambridge, England : 2003)'
_journal_page_first 5678
_journal_page_last 5686
_journal_paper_doi 10.1039/c2dt12283a
_journal_volume 41
_journal_year 2012
_chemical_formula_sum 'C38 H36 F12 N13 O0.5 P2 Ru'
_chemical_formula_weight 1073.81
_chemical_name_systematic
;
?
;
_space_group_IT_number 15
_symmetry_cell_setting monoclinic
_symmetry_space_group_name_Hall '-C 2yc'
_symmetry_space_group_name_H-M 'C 1 2/c 1'
_atom_sites_solution_hydrogens geom
_atom_sites_solution_primary direct
_atom_sites_solution_secondary difmap
_audit_creation_method SHELXL-97
_cell_angle_alpha 90.00
_cell_angle_beta 100.765(2)
_cell_angle_gamma 90.00
_cell_formula_units_Z 8
_cell_length_a 17.5236(7)
_cell_length_b 15.2180(4)
_cell_length_c 34.6579(14)
_cell_measurement_reflns_used 7550
_cell_measurement_temperature 293(2)
_cell_measurement_theta_max 25.0
_cell_measurement_theta_min 3.5
_cell_volume 9079.7(6)
_computing_cell_refinement 'HKL Scalepack (Otwinowski & Minor 1997)'
_computing_data_collection 'Collect (Bruker AXS BV, 1997-2004)'
_computing_data_reduction 'HKL Denzo and Scalepack (Otwinowski & Minor 1997)'
_computing_molecular_graphics ORTEP32
_computing_structure_refinement 'SHELXL-97 (Sheldrick, 1997)'
_computing_structure_solution 'SHELXS-97 (Sheldrick, 1990)'
_diffrn_ambient_temperature 293(2)
_diffrn_detector_area_resol_mean 9
_diffrn_measured_fraction_theta_full 0.945
_diffrn_measured_fraction_theta_max 0.945
_diffrn_measurement_device_type KappaCCD
_diffrn_measurement_method CCD
_diffrn_radiation_monochromator 'horizonally mounted graphite crystal'
_diffrn_radiation_source 'fine-focus sealed tube'
_diffrn_radiation_type 'Mo K\a'
_diffrn_radiation_wavelength 0.71073
_diffrn_reflns_av_R_equivalents 0.0390
_diffrn_reflns_av_sigmaI/netI 0.0623
_diffrn_reflns_limit_h_max 20
_diffrn_reflns_limit_h_min -20
_diffrn_reflns_limit_k_max 18
_diffrn_reflns_limit_k_min -18
_diffrn_reflns_limit_l_max 41
_diffrn_reflns_limit_l_min -41
_diffrn_reflns_number 13135
_diffrn_reflns_theta_full 25.00
_diffrn_reflns_theta_max 25.00
_diffrn_reflns_theta_min 3.55
_exptl_absorpt_coefficient_mu 0.512
_exptl_absorpt_correction_T_max 0.9135
_exptl_absorpt_correction_T_min 0.8332
_exptl_absorpt_correction_type empirical
_exptl_absorpt_process_details 'R. H. Blessing, Acta Crystallogr., Sect A 1995, 51, 33-38.'
_exptl_crystal_colour Red
_exptl_crystal_density_diffrn 1.571
_exptl_crystal_density_method 'not measured'
_exptl_crystal_description Needle
_exptl_crystal_F_000 4328
_exptl_crystal_size_max 0.37
_exptl_crystal_size_mid 0.25
_exptl_crystal_size_min 0.18
_refine_diff_density_max 1.310
_refine_diff_density_min -0.666
_refine_diff_density_rms 0.107
_refine_ls_extinction_method none
_refine_ls_goodness_of_fit_ref 1.044
_refine_ls_hydrogen_treatment constr
_refine_ls_matrix_type full
_refine_ls_number_parameters 605
_refine_ls_number_reflns 7550
_refine_ls_number_restraints 0
_refine_ls_restrained_S_all 1.044
_refine_ls_R_factor_all 0.1222
_refine_ls_R_factor_gt 0.0835
_refine_ls_shift/su_max 0.000
_refine_ls_shift/su_mean 0.000
_refine_ls_structure_factor_coef Fsqd
_refine_ls_weighting_details 'calc w=1/[\s^2^(Fo^2^)+(0.1533P)^2^+23.3463P] where P=(Fo^2^+2Fc^2^)/3'
_refine_ls_weighting_scheme calc
_refine_ls_wR_factor_gt 0.2351
_refine_ls_wR_factor_ref 0.2561
_reflns_number_gt 5079
_reflns_number_total 7550
_reflns_threshold_expression >2\s(I)
_cod_data_source_file c2dt12283a.txt
_cod_data_source_block import
_cod_depositor_comments
;
The following automatic conversions were performed:

'_symmetry_cell_setting' value 'Monoclinic' changed to 'monoclinic'
according to /home/saulius/struct/CIF-dictionaries/cif_core.dic
dictionary named 'cif_core.dic' version 2.4.1 from
2010-06-29.

'_exptl_absorpt_correction_type' value 'Empirical'
changed to 'empirical' according to
/home/saulius/struct/CIF-dictionaries/cif_core.dic dictionary named
'cif_core.dic' version 2.4.1 from 2010-06-29.

Automatic conversion script
Id: cif_fix_values 1715 2011-07-08 13:25:40Z adriana 
;
_cod_original_sg_symbol_H-M 'C 2/c'
_cod_original_formula_sum 'C38 H36 F12 N13 O0.50 P2 Ru'
_cod_database_code 7018867

loop_
_symmetry_equiv_pos_as_xyz
'x, y, z'
'-x, y, -z+1/2'
'x+1/2, y+1/2, z'
'-x+1/2, y+1/2, -z+1/2'
'-x, -y, -z'
'x, -y, z-1/2'
'-x+1/2, -y+1/2, -z'
'x+1/2, -y+1/2, z-1/2'

loop_
_atom_site_label
_atom_site_type_symbol
_atom_site_fract_x
_atom_site_fract_y
_atom_site_fract_z
_atom_site_U_iso_or_equiv
_atom_site_adp_type
_atom_site_occupancy
_atom_site_symmetry_multiplicity
_atom_site_calc_flag
_atom_site_refinement_flags
C1 C 0.4461(5) 0.0432(5) 0.1204(3) 0.080(3) Uani 1 1 d .
H1A H 0.4440 0.0853 0.1408 0.120 Uiso 1 1 calc R
H1B H 0.4984 0.0386 0.1160 0.120 Uiso 1 1 calc R
H1C H 0.4292 -0.0130 0.1282 0.120 Uiso 1 1 calc R
C2 C 0.4199(5) 0.1037(5) 0.0514(3) 0.067(2) Uani 1 1 d .
H2 H 0.4711 0.1106 0.0482 0.081 Uiso 1 1 calc R
C3 C 0.3569(5) 0.1226(5) 0.0254(3) 0.070(2) Uani 1 1 d .
H3 H 0.3554 0.1455 0.0003 0.084 Uiso 1 1 calc R
C4 C 0.3182(4) 0.0689(5) 0.0798(2) 0.0569(19) Uani 1 1 d .
C5 C 0.2145(4) 0.1114(4) 0.0276(2) 0.0524(17) Uani 1 1 d .
C6 C 0.1795(5) 0.1387(5) -0.0085(2) 0.061(2) Uani 1 1 d .
H6 H 0.2095 0.1569 -0.0265 0.073 Uiso 1 1 calc R
C7 C 0.0993(4) 0.1397(4) -0.0188(2) 0.0548(18) Uani 1 1 d .
C8 C 0.0625(5) 0.1694(5) -0.0584(2) 0.062(2) Uani 1 1 d .
N11 N 0.1089(4) 0.1837(5) -0.0838(2) 0.0754(19) Uani 1 1 d .
C10 C 0.0742(6) 0.2124(6) -0.1204(3) 0.086(3) Uani 1 1 d .
H10 H 0.1059 0.2218 -0.1388 0.104 Uiso 1 1 calc R
C11 C -0.0041(6) 0.2281(7) -0.1320(3) 0.088(3) Uani 1 1 d .
H11 H -0.0249 0.2489 -0.1569 0.106 Uiso 1 1 calc R
C12 C -0.0492(6) 0.2119(6) -0.1051(3) 0.082(3) Uani 1 1 d .
H12 H -0.1025 0.2209 -0.1117 0.098 Uiso 1 1 calc R
C13 C 0.0572(5) 0.1128(5) 0.0093(2) 0.0592(19) Uani 1 1 d .
H13 H 0.0032 0.1136 0.0037 0.071 Uiso 1 1 calc R
C14 C 0.0951(4) 0.0855(4) 0.0449(2) 0.0524(17) Uani 1 1 d .
C15 C -0.0157(4) 0.0547(5) 0.0813(3) 0.065(2) Uani 1 1 d .
H15 H -0.0590 0.0712 0.0629 0.078 Uiso 1 1 calc R
C16 C -0.0139(5) 0.0238(5) 0.1179(3) 0.065(2) Uani 1 1 d .
H16 H -0.0567 0.0151 0.1297 0.078 Uiso 1 1 calc R
C17 C 0.1106(4) 0.0272(4) 0.1102(2) 0.0541(18) Uani 1 1 d .
C18 C 0.0893(5) -0.0260(5) 0.1746(3) 0.073(2) Uani 1 1 d .
H18A H 0.1138 -0.0822 0.1735 0.109 Uiso 1 1 calc R
H18B H 0.0456 -0.0322 0.1875 0.109 Uiso 1 1 calc R
H18C H 0.1259 0.0145 0.1891 0.109 Uiso 1 1 calc R
C19 C 0.1909(5) -0.1183(6) 0.0186(3) 0.077(2) Uani 1 1 d .
H19A H 0.1556 -0.0702 0.0190 0.116 Uiso 1 1 calc R
H19B H 0.1647 -0.1652 0.0029 0.116 Uiso 1 1 calc R
H19C H 0.2344 -0.0990 0.0075 0.116 Uiso 1 1 calc R
C20 C 0.2426(5) -0.2355(5) 0.0693(3) 0.069(2) Uani 1 1 d .
H20 H 0.2392 -0.2834 0.0524 0.082 Uiso 1 1 calc R
C21 C 0.2711(5) -0.2367(5) 0.1074(3) 0.063(2) Uani 1 1 d .
H21 H 0.2900 -0.2852 0.1226 0.076 Uiso 1 1 calc R
C22 C 0.2348(4) -0.0964(5) 0.0903(2) 0.0512(17) Uani 1 1 d .
C23 C 0.2930(4) -0.1143(5) 0.1570(2) 0.0558(18) Uani 1 1 d .
C24 C 0.3303(4) -0.1574(5) 0.1897(2) 0.060(2) Uani 1 1 d .
H24 H 0.3402 -0.2173 0.1888 0.073 Uiso 1 1 calc R
C25 C 0.3533(4) -0.1109(5) 0.2243(2) 0.063(2) Uani 1 1 d .
C26 C 0.3938(5) -0.1552(5) 0.2603(3) 0.066(2) Uani 1 1 d .
C27 C 0.4479(10) -0.2816(8) 0.2956(4) 0.153(6) Uani 1 1 d .
H27 H 0.4612 -0.3408 0.2954 0.184 Uiso 1 1 calc R
C28 C 0.4702(6) -0.2366(8) 0.3271(4) 0.098(3) Uani 1 1 d .
H28 H 0.4936 -0.2625 0.3507 0.118 Uiso 1 1 calc R
C29 C 0.4575(7) -0.1495(8) 0.3236(4) 0.115(4) Uani 1 1 d .
H29 H 0.4772 -0.1154 0.3455 0.138 Uiso 1 1 calc R
N12 N 0.4196(5) -0.1066(5) 0.2922(3) 0.102(3) Uani 1 1 d .
C31 C 0.3382(5) -0.0193(5) 0.2241(2) 0.063(2) Uani 1 1 d .
H31 H 0.3522 0.0141 0.2468 0.076 Uiso 1 1 calc R
C32 C 0.3029(4) 0.0180(5) 0.1901(2) 0.0586(19) Uani 1 1 d .
C33 C 0.2940(5) 0.1781(5) 0.2099(3) 0.067(2) Uani 1 1 d .
H33 H 0.3150 0.1765 0.2366 0.080 Uiso 1 1 calc R
C34 C 0.2674(5) 0.2474(6) 0.1886(3) 0.077(2) Uani 1 1 d .
H34 H 0.2679 0.3048 0.1979 0.093 Uiso 1 1 calc R
C35 C 0.2472(4) 0.1334(5) 0.1464(2) 0.0580(19) Uani 1 1 d .
C36 C 0.2028(6) 0.2774(6) 0.1181(3) 0.086(3) Uani 1 1 d .
H36A H 0.2323 0.2744 0.0974 0.129 Uiso 1 1 calc R
H36B H 0.2020 0.3369 0.1272 0.129 Uiso 1 1 calc R
H36C H 0.1507 0.2580 0.1084 0.129 Uiso 1 1 calc R
N1 N 0.3953(3) 0.0716(4) 0.0844(2) 0.0635(17) Uani 1 1 d .
N2 N 0.2939(3) 0.1020(4) 0.0422(2) 0.0590(16) Uani 1 1 d .
N3 N 0.1730(3) 0.0849(3) 0.05479(18) 0.0501(14) Uani 1 1 d .
N4 N 0.0626(3) 0.0565(4) 0.07714(19) 0.0560(15) Uani 1 1 d .
N5 N 0.0629(4) 0.0070(4) 0.13482(19) 0.0575(15) Uani 1 1 d .
N6 N 0.2186(4) -0.1498(4) 0.05885(18) 0.0585(16) Uani 1 1 d .
N7 N 0.2669(3) -0.1515(4) 0.11999(19) 0.0543(15) Uani 1 1 d .
N8 N 0.2796(3) -0.0272(4) 0.15656(19) 0.0536(15) Uani 1 1 d .
N9 N 0.2837(4) 0.1076(4) 0.18357(19) 0.0627(17) Uani 1 1 d .
N10 N 0.2386(4) 0.2210(4) 0.1504(2) 0.0656(18) Uani 1 1 d .
C9 C -0.0178(5) 0.1827(6) -0.0688(3) 0.070(2) Uani 1 1 d .
H9 H -0.0495 0.1714 -0.0506 0.084 Uiso 1 1 calc R
C30 C 0.4038(9) -0.2437(7) 0.2614(3) 0.131(5) Uani 1 1 d .
H30 H 0.3821 -0.2785 0.2401 0.157 Uiso 1 1 calc R
Ru1 Ru 0.22713(3) 0.03264(3) 0.106627(18) 0.0515(3) Uani 1 1 d .
P1 P 0.45923(14) 0.83425(15) 0.04193(8) 0.0722(7) Uani 1 1 d .
F1 F 0.4304(6) 0.7421(5) 0.0463(3) 0.187(4) Uani 1 1 d .
F2 F 0.4610(17) 0.8588(10) 0.0821(3) 0.395(14) Uani 1 1 d .
F3 F 0.4840(6) 0.9258(5) 0.0322(4) 0.233(6) Uani 1 1 d .
F4 F 0.3830(5) 0.8703(7) 0.0372(6) 0.264(8) Uani 1 1 d .
F5 F 0.4698(11) 0.8067(7) 0.0033(3) 0.268(8) Uani 1 1 d .
F6 F 0.5375(7) 0.7972(8) 0.0528(8) 0.372(14) Uani 1 1 d .
P2 P 0.3288(2) 0.51936(19) 0.20114(10) 0.0972(9) Uani 1 1 d .
F7 F 0.3653(7) 0.4520(5) 0.1764(3) 0.194(5) Uani 1 1 d .
F8 F 0.2973(7) 0.5804(7) 0.2292(4) 0.221(5) Uani 1 1 d .
F9 F 0.3234(8) 0.4422(6) 0.2311(3) 0.200(5) Uani 1 1 d .
F10 F 0.4107(6) 0.5404(7) 0.2242(4) 0.220(5) Uani 1 1 d .
F11 F 0.3409(7) 0.5954(6) 0.1740(3) 0.204(4) Uani 1 1 d .
F12 F 0.2513(6) 0.4842(8) 0.1840(5) 0.242(7) Uani 1 1 d .
N101 N 0.7869(8) 1.0337(8) 0.0653(4) 0.135(4) Uani 1 1 d .
C101 C 0.7267(9) 1.0297(8) 0.0712(5) 0.113(4) Uani 1 1 d .
C102 C 0.6481(8) 1.0302(10) 0.0791(6) 0.165(7) Uani 1 1 d .
H10A H 0.6395 1.0836 0.0924 0.248 Uiso 1 1 calc R
H10B H 0.6412 0.9808 0.0953 0.248 Uiso 1 1 calc R
H10C H 0.6116 1.0265 0.0548 0.248 Uiso 1 1 calc R
O1 O 0.5000 0.279(4) 0.2500 0.53(4) Uani 1 2 d S

loop_
_atom_site_aniso_label
_atom_site_aniso_U_11
_atom_site_aniso_U_22
_atom_site_aniso_U_33
_atom_site_aniso_U_23
_atom_site_aniso_U_13
_atom_site_aniso_U_12
C1 0.065(5) 0.067(5) 0.108(8) 0.006(5) 0.012(5) 0.001(4)
C2 0.060(5) 0.057(5) 0.093(7) 0.000(4) 0.034(5) -0.001(4)
C3 0.069(5) 0.058(5) 0.095(7) 0.000(4) 0.046(5) -0.003(4)
C4 0.061(5) 0.042(4) 0.071(5) -0.011(4) 0.019(4) -0.001(3)
C5 0.052(4) 0.047(4) 0.062(5) 0.000(3) 0.021(4) -0.001(3)
C6 0.080(5) 0.047(4) 0.066(5) -0.002(4) 0.039(4) -0.002(4)
C7 0.059(4) 0.049(4) 0.059(5) 0.000(3) 0.018(4) -0.005(3)
C8 0.075(5) 0.047(4) 0.065(5) -0.001(4) 0.019(4) -0.008(4)
N11 0.085(5) 0.083(5) 0.063(5) 0.011(4) 0.027(4) 0.000(4)
C10 0.112(8) 0.090(7) 0.068(6) 0.002(5) 0.044(6) -0.015(6)
C11 0.095(7) 0.092(7) 0.071(6) 0.004(5) 0.000(6) -0.024(6)
C12 0.075(6) 0.091(7) 0.074(7) 0.004(5) 0.000(5) -0.005(5)
C13 0.070(5) 0.054(4) 0.055(5) 0.005(4) 0.015(4) 0.006(4)
C14 0.056(4) 0.047(4) 0.060(5) 0.000(3) 0.024(4) 0.000(3)
C15 0.058(4) 0.057(5) 0.086(7) -0.003(4) 0.028(4) -0.006(3)
C16 0.056(5) 0.075(5) 0.071(6) 0.003(4) 0.025(4) -0.003(4)
C17 0.068(5) 0.045(4) 0.052(4) -0.002(3) 0.019(4) -0.002(3)
C18 0.085(6) 0.072(6) 0.065(6) 0.004(4) 0.024(5) -0.008(4)
C19 0.092(6) 0.076(6) 0.066(6) -0.008(5) 0.021(5) -0.011(5)
C20 0.089(6) 0.043(4) 0.080(7) -0.010(4) 0.032(5) -0.002(4)
C21 0.077(5) 0.044(4) 0.076(6) -0.013(4) 0.032(5) -0.004(4)
C22 0.048(4) 0.048(4) 0.060(5) -0.003(4) 0.016(3) -0.006(3)
C23 0.064(4) 0.048(4) 0.058(5) -0.005(4) 0.018(4) 0.001(3)
C24 0.068(5) 0.046(4) 0.069(6) 0.000(4) 0.018(4) -0.003(3)
C25 0.069(5) 0.061(5) 0.059(5) 0.001(4) 0.017(4) -0.006(4)
C26 0.077(5) 0.055(5) 0.065(6) -0.004(4) 0.012(4) -0.007(4)
C27 0.28(2) 0.076(8) 0.092(10) 0.013(7) -0.004(11) 0.031(10)
C28 0.106(8) 0.097(8) 0.086(8) 0.011(6) 0.002(6) 0.001(6)
C29 0.136(10) 0.100(8) 0.089(8) -0.014(7) -0.031(7) -0.017(7)
N12 0.126(7) 0.075(5) 0.094(7) 0.008(5) -0.011(5) -0.004(5)
C31 0.076(5) 0.055(5) 0.057(5) -0.017(4) 0.007(4) -0.004(4)
C32 0.063(5) 0.053(5) 0.062(5) 0.000(4) 0.018(4) -0.007(3)
C33 0.088(6) 0.048(4) 0.064(5) -0.009(4) 0.010(4) -0.005(4)
C34 0.093(6) 0.053(5) 0.087(7) -0.020(5) 0.019(5) -0.012(4)
C35 0.058(4) 0.054(4) 0.067(6) -0.005(4) 0.027(4) -0.001(3)
C36 0.097(7) 0.058(5) 0.106(8) 0.007(5) 0.024(6) 0.015(5)
N1 0.053(4) 0.055(4) 0.084(5) -0.003(3) 0.018(3) 0.001(3)
N2 0.064(4) 0.050(3) 0.071(4) 0.003(3) 0.033(3) -0.007(3)
N3 0.050(3) 0.045(3) 0.058(4) -0.002(3) 0.017(3) -0.003(2)
N4 0.055(3) 0.058(4) 0.060(4) 0.000(3) 0.025(3) 0.000(3)
N5 0.063(4) 0.055(3) 0.060(4) -0.001(3) 0.025(3) -0.004(3)
N6 0.072(4) 0.055(4) 0.052(4) -0.010(3) 0.020(3) -0.007(3)
N7 0.061(4) 0.045(3) 0.060(4) -0.007(3) 0.018(3) -0.003(3)
N8 0.056(3) 0.050(3) 0.056(4) -0.007(3) 0.013(3) -0.003(3)
N9 0.080(4) 0.047(4) 0.059(4) -0.014(3) 0.009(3) -0.001(3)
N10 0.082(4) 0.041(3) 0.079(5) -0.002(3) 0.027(4) -0.003(3)
C9 0.065(5) 0.084(6) 0.066(6) -0.001(5) 0.025(4) -0.013(4)
C30 0.229(15) 0.076(7) 0.064(7) -0.002(5) -0.036(8) 0.006(8)
Ru1 0.0573(4) 0.0433(4) 0.0570(4) -0.0028(3) 0.0187(3) -0.0015(2)
P1 0.0774(15) 0.0605(13) 0.0803(17) -0.0114(11) 0.0186(12) -0.0035(11)
F1 0.222(9) 0.095(5) 0.283(12) -0.021(6) 0.147(9) -0.043(5)
F2 0.83(4) 0.206(13) 0.110(8) -0.060(8) -0.010(16) 0.119(19)
F3 0.238(10) 0.063(4) 0.446(19) 0.006(7) 0.189(12) -0.015(5)
F4 0.114(6) 0.180(9) 0.52(2) 0.079(12) 0.120(10) 0.037(6)
F5 0.53(3) 0.160(8) 0.171(10) -0.024(8) 0.216(14) -0.028(12)
F6 0.172(10) 0.177(11) 0.68(4) -0.092(17) -0.142(16) 0.055(9)
P2 0.118(2) 0.0842(19) 0.100(2) -0.0232(16) 0.0472(19) -0.0234(16)
F7 0.300(13) 0.116(6) 0.213(10) -0.042(6) 0.170(10) -0.033(7)
F8 0.257(11) 0.159(8) 0.292(13) -0.120(8) 0.168(10) -0.040(8)
F9 0.336(14) 0.121(6) 0.172(9) -0.016(6) 0.117(10) -0.070(8)
F10 0.152(8) 0.193(11) 0.294(15) -0.002(9) -0.012(9) -0.049(7)
F11 0.331(14) 0.126(7) 0.170(8) 0.064(6) 0.085(9) 0.027(7)
F12 0.151(8) 0.222(11) 0.315(17) -0.077(11) -0.056(10) -0.016(8)
N101 0.116(9) 0.143(10) 0.151(11) 0.006(7) 0.041(8) 0.028(7)
C101 0.109(10) 0.095(9) 0.130(12) 0.003(7) 0.010(9) 0.005(7)
C102 0.114(11) 0.159(15) 0.23(2) 0.004(12) 0.057(12) -0.038(9)
O1 0.17(2) 1.20(13) 0.18(2) 0.000 -0.012(17) 0.000

loop_
_atom_type_symbol
_atom_type_description
_atom_type_scat_dispersion_real
_atom_type_scat_dispersion_imag
_atom_type_scat_source
C C 0.0033 0.0016 'International Tables Vol C Tables 4.2.6.8 and 6.1.1.4'
H H 0.0000 0.0000 'International Tables Vol C Tables 4.2.6.8 and 6.1.1.4'
F F 0.0171 0.0103 'International Tables Vol C Tables 4.2.6.8 and 6.1.1.4'
N N 0.0061 0.0033 'International Tables Vol C Tables 4.2.6.8 and 6.1.1.4'
P P 0.1023 0.0942 'International Tables Vol C Tables 4.2.6.8 and 6.1.1.4'
Ru Ru -1.2594 0.8363 'International Tables Vol C Tables 4.2.6.8 and 6.1.1.4'
O O 0.0106 0.0060 'International Tables Vol C Tables 4.2.6.8 and 6.1.1.4'

loop_
_geom_angle_atom_site_label_1
_geom_angle_atom_site_label_2
_geom_angle_atom_site_label_3
_geom_angle
C3 C2 N1 107.0(7)
C2 C3 N2 107.1(8)
N1 C4 N2 103.2(7)
N1 C4 Ru1 143.7(7)
N2 C4 Ru1 113.1(5)
C6 C5 N3 121.7(7)
C6 C5 N2 128.1(7)
N3 C5 N2 110.1(6)
C5 C6 C7 120.4(7)
C6 C7 C13 117.5(7)
C6 C7 C8 119.4(7)
C13 C7 C8 123.1(7)
N11 C8 C9 121.2(8)
N11 C8 C7 117.0(7)
C9 C8 C7 121.7(7)
C8 N11 C10 116.6(8)
N11 C10 C11 124.7(9)
C12 C11 C10 116.6(9)
C11 C12 C9 120.9(9)
C14 C13 C7 119.7(7)
N3 C14 C13 122.5(7)
N3 C14 N4 109.6(6)
C13 C14 N4 127.9(7)
C16 C15 N4 104.6(7)
C15 C16 N5 108.3(7)
N5 C17 N4 104.5(6)
N5 C17 Ru1 142.1(6)
N4 C17 Ru1 113.3(5)
C21 C20 N6 108.2(7)
C20 C21 N7 105.7(7)
N6 C22 N7 103.6(6)
N6 C22 Ru1 141.7(6)
N7 C22 Ru1 114.8(5)
N8 C23 C24 122.4(7)
N8 C23 N7 111.3(6)
C24 C23 N7 126.2(7)
C23 C24 C25 119.4(7)
C24 C25 C31 118.4(7)
C24 C25 C26 120.9(7)
C31 C25 C26 120.7(7)
N12 C26 C30 120.3(9)
N12 C26 C25 118.7(8)
C30 C26 C25 121.0(8)
C28 C27 C30 121.8(11)
C27 C28 C29 115.4(11)
N12 C29 C28 127.1(11)
C29 N12 C26 116.3(9)
C32 C31 C25 118.0(7)
N8 C32 C31 123.7(7)
N8 C32 N9 109.3(7)
C31 C32 N9 127.0(7)
C34 C33 N9 105.0(7)
C33 C34 N10 109.2(7)
N10 C35 N9 103.1(6)
N10 C35 Ru1 143.0(6)
N9 C35 Ru1 113.9(5)
C4 N1 C2 112.1(7)
C4 N1 C1 122.5(8)
C2 N1 C1 125.4(7)
C3 N2 C4 110.5(7)
C3 N2 C5 130.2(7)
C4 N2 C5 119.3(6)
C14 N3 C5 118.2(6)
C14 N3 Ru1 120.8(5)
C5 N3 Ru1 120.6(5)
C17 N4 C15 111.6(7)
C17 N4 C14 119.3(6)
C15 N4 C14 129.1(7)
C17 N5 C16 111.1(7)
C17 N5 C18 123.8(7)
C16 N5 C18 125.1(7)
C22 N6 C20 110.1(7)
C22 N6 C19 123.7(7)
C20 N6 C19 125.5(7)
C22 N7 C21 112.3(7)
C22 N7 C23 117.4(6)
C21 N7 C23 130.2(7)
C23 N8 C32 118.0(7)
C23 N8 Ru1 120.3(5)
C32 N8 Ru1 121.7(5)
C35 N9 C33 111.7(6)
C35 N9 C32 118.6(6)
C33 N9 C32 129.7(7)
C35 N10 C34 110.8(7)
C35 N10 C36 122.9(7)
C34 N10 C36 126.3(7)
C12 C9 C8 120.0(8)
C26 C30 C27 118.4(10)
N8 Ru1 N3 176.2(2)
N8 Ru1 C35 76.5(3)
N3 Ru1 C35 107.2(3)
N8 Ru1 C22 76.2(3)
N3 Ru1 C22 100.1(3)
C35 Ru1 C22 152.7(3)
N8 Ru1 C4 103.9(3)
N3 Ru1 C4 76.7(3)
C35 Ru1 C4 93.0(3)
C22 Ru1 C4 92.1(3)
N8 Ru1 C17 103.1(3)
N3 Ru1 C17 76.5(3)
C35 Ru1 C17 92.1(3)
C22 Ru1 C17 95.4(3)
C4 Ru1 C17 153.0(3)
F4 P1 F2 82.0(11)
F4 P1 F5 106.5(11)
F2 P1 F5 171.4(13)
F4 P1 F6 171.9(14)
F2 P1 F6 90.1(14)
F5 P1 F6 81.4(11)
F4 P1 F1 92.6(6)
F2 P1 F1 95.2(9)
F5 P1 F1 85.8(6)
F6 P1 F1 86.1(7)
F4 P1 F3 85.5(6)
F2 P1 F3 91.2(8)
F5 P1 F3 88.3(7)
F6 P1 F3 96.7(8)
F1 P1 F3 173.0(7)
F12 P2 F8 93.6(7)
F12 P2 F11 104.5(8)
F8 P2 F11 92.2(6)
F12 P2 F10 168.9(8)
F8 P2 F10 87.4(7)
F11 P2 F10 86.6(7)
F12 P2 F7 88.9(7)
F8 P2 F7 173.9(8)
F11 P2 F7 92.5(6)
F10 P2 F7 89.1(7)
F12 P2 F9 80.3(7)
F8 P2 F9 87.7(7)
F11 P2 F9 175.2(8)
F10 P2 F9 88.7(7)
F7 P2 F9 87.3(5)
N101 C101 C102 176.5(15)

loop_
_geom_bond_atom_site_label_1
_geom_bond_atom_site_label_2
_geom_bond_distance
C1 N1 1.456(11)
C2 C3 1.321(12)
C2 N1 1.385(10)
C3 N2 1.379(9)
C4 N1 1.332(9)
C4 N2 1.387(10)
C4 Ru1 2.066(8)
C5 C6 1.351(10)
C5 N3 1.355(9)
C5 N2 1.396(9)
C6 C7 1.385(10)
C7 C13 1.390(10)
C7 C8 1.473(11)
C8 N11 1.322(10)
C8 C9 1.401(11)
N11 C10 1.371(12)
C10 C11 1.377(13)
C11 C12 1.351(13)
C12 C9 1.352(12)
C13 C14 1.352(10)
C14 N3 1.345(8)
C14 N4 1.417(9)
C15 C16 1.346(12)
C15 N4 1.406(9)
C16 N5 1.387(10)
C17 N5 1.336(10)
C17 N4 1.365(10)
C17 Ru1 2.071(8)
C18 N5 1.461(11)
C19 N6 1.469(10)
C20 C21 1.321(11)
C20 N6 1.398(10)
C21 N7 1.374(9)
C22 N6 1.347(9)
C22 N7 1.364(9)
C22 Ru1 2.055(7)
C23 N8 1.346(9)
C23 C24 1.366(10)
C23 N7 1.398(9)
C24 C25 1.385(11)
C25 C31 1.418(10)
C25 C26 1.479(11)
C26 N12 1.336(11)
C26 C30 1.358(13)
C27 C28 1.285(15)
C27 C30 1.413(15)
C28 C29 1.346(15)
C29 N12 1.335(13)
C31 C32 1.351(11)
C32 N8 1.347(10)
C32 N9 1.413(9)
C33 C34 1.321(12)
C33 N9 1.398(9)
C34 N10 1.387(11)
C35 N10 1.351(9)
C35 N9 1.383(10)
C35 Ru1 2.049(7)
C36 N10 1.457(10)
N3 Ru1 2.031(6)
N8 Ru1 2.019(6)
P1 F4 1.425(9)
P1 F2 1.437(11)
P1 F5 1.447(9)
P1 F6 1.465(11)
P1 F1 1.508(7)
P1 F3 1.515(8)
P2 F12 1.477(10)
P2 F8 1.521(8)
P2 F11 1.530(9)
P2 F10 1.541(11)
P2 F7 1.549(8)
P2 F9 1.582(10)
N101 C101 1.114(16)
C101 C102 1.45(2)
